data_4310933
loop_
_publ_author_name
'Philip I. Richards'
'Alexander Steiner'

_publ_section_title
;
 Cyclophosphazenes as Nodal Ligands in Coordination Polymers
;
_journal_name_full 'Inorganic Chemistry'
_journal_page_first 2810
_journal_page_last 2817
_journal_paper_doi 10.1021/ic035455e
_journal_volume 43
_journal_year 2004
_chemical_formula_sum 'C36 H96 Ag3 Cl3 N18 O12 P6'
_chemical_formula_weight 1589.08
_chemical_name_systematic
; 
 ? 
;
_space_group_IT_number 14
_symmetry_cell_setting monoclinic
_symmetry_space_group_name_Hall '-P 2yn'
_symmetry_space_group_name_H-M 'P 1 21/n 1'
_atom_sites_solution_hydrogens geom
_atom_sites_solution_primary direct
_atom_sites_solution_secondary difmap
_audit_creation_method SHELXL-97
_cell_angle_alpha 90.00
_cell_angle_beta 94.3530(10)
_cell_angle_gamma 90.00
_cell_formula_units_Z 2
_cell_length_a 12.6987(5)
_cell_length_b 23.5481(10)
_cell_length_c 21.5863(10)
_cell_measurement_temperature 150(2)
_cell_volume 6436.3(5)
_computing_structure_refinement 'SHELXL-97 (Sheldrick, 1997)'
_computing_structure_solution 'SHELXS-97 (Sheldrick, 1990)'
_diffrn_ambient_temperature 150(2)
_diffrn_measured_fraction_theta_full 0.997
_diffrn_measured_fraction_theta_max 0.997
_diffrn_measurement_device_type 'Bruker APEX CCD'
_diffrn_radiation_monochromator graphite
_diffrn_radiation_source 'fine-focus sealed tube'
_diffrn_radiation_type MoK\a
_diffrn_radiation_wavelength 0.71073
_diffrn_reflns_av_R_equivalents 0.0429
_diffrn_reflns_av_sigmaI/netI 0.0589
_diffrn_reflns_limit_h_max 15
_diffrn_reflns_limit_h_min -15
_diffrn_reflns_limit_k_max 28
_diffrn_reflns_limit_k_min -26
_diffrn_reflns_limit_l_max 21
_diffrn_reflns_limit_l_min -25
_diffrn_reflns_number 33614
_diffrn_reflns_theta_full 25.03
_diffrn_reflns_theta_max 25.03
_diffrn_reflns_theta_min 2.56
_exptl_absorpt_coefficient_mu 1.242
_exptl_absorpt_correction_T_max 1.000
_exptl_absorpt_correction_T_min 0.783
_exptl_absorpt_correction_type semi-empirical
_exptl_absorpt_process_details SADABS
_exptl_crystal_colour colourless
_exptl_crystal_density_diffrn 1.640
_exptl_crystal_density_method 'not measured'
_exptl_crystal_description prism
_exptl_crystal_F_000 3264
_exptl_crystal_size_max 0.3
_exptl_crystal_size_mid 0.2
_exptl_crystal_size_min 0.2
_refine_diff_density_max 1.187
_refine_diff_density_min -0.663
_refine_diff_density_rms 0.101
_refine_ls_extinction_method none
_refine_ls_goodness_of_fit_ref 0.923
_refine_ls_hydrogen_treatment mixed
_refine_ls_matrix_type full
_refine_ls_number_parameters 713
_refine_ls_number_reflns 11336
_refine_ls_number_restraints 0
_refine_ls_restrained_S_all 0.923
_refine_ls_R_factor_all 0.0542
_refine_ls_R_factor_gt 0.0379
_refine_ls_shift/su_max 0.002
_refine_ls_shift/su_mean 0.000
_refine_ls_structure_factor_coef Fsqd
_refine_ls_weighting_details 'calc w=1/[\s^2^(Fo^2^)+(0.0473P)^2^+0.0000P] where P=(Fo^2^+2Fc^2^)/3'
_refine_ls_weighting_scheme calc
_refine_ls_wR_factor_gt 0.0881
_refine_ls_wR_factor_ref 0.0927
_reflns_number_gt 8366
_reflns_number_total 11336
_reflns_threshold_expression >2sigma(I)
_cod_data_source_file ic035455esi20031218_125322_1.cif
_cod_data_source_block 1AgClO4
_cod_database_code 4310933

loop_
_symmetry_equiv_pos_as_xyz
'x, y, z'
'-x+1/2, y+1/2, -z+1/2'
'-x, -y, -z'
'x-1/2, -y-1/2, z-1/2'

loop_
_atom_site_label
_atom_site_type_symbol
_atom_site_fract_x
_atom_site_fract_y
_atom_site_fract_z
_atom_site_U_iso_or_equiv
_atom_site_adp_type
_atom_site_occupancy
_atom_site_symmetry_multiplicity
_atom_site_calc_flag
_atom_site_refinement_flags
_atom_site_disorder_assembly
_atom_site_disorder_group
Ag1 Ag 0.90290(2) 0.198936(13) 0.252171(15) 0.02370(9) Uani 1 1 d . . .
Ag2 Ag 0.40051(2) 0.209835(14) 0.245796(15) 0.02336(9) Uani 1 1 d . . .
Ag3 Ag 0.15557(3) 0.239411(14) 0.500874(15) 0.02561(10) Uani 1 1 d . . .
P11 P 0.64453(8) 0.19491(5) 0.23911(5) 0.0219(3) Uani 1 1 d . . .
N11 N 0.7498(2) 0.20533(13) 0.20207(15) 0.0204(8) Uani 1 1 d . . .
P12 P 0.74987(8) 0.20813(4) 0.12735(5) 0.0206(2) Uani 1 1 d . . .
N12 N 0.6418(2) 0.23540(13) 0.09593(15) 0.0213(8) Uani 1 1 d . . .
P13 P 0.52707(8) 0.22396(5) 0.12192(5) 0.0238(3) Uani 1 1 d . . .
N13 N 0.5384(2) 0.21054(14) 0.19561(15) 0.0217(8) Uani 1 1 d . . .
N110 N 0.6279(3) 0.13169(14) 0.26637(16) 0.0284(9) Uani 1 1 d . . .
H110 H 0.6382 0.1256 0.3066 0.034 Uiso 1 1 calc R . .
C111 C 0.5959(4) 0.08454(19) 0.2245(2) 0.0374(12) Uani 1 1 d . . .
H11A H 0.6592 0.0620 0.2164 0.045 Uiso 1 1 calc R . .
H11B H 0.5665 0.1003 0.1844 0.045 Uiso 1 1 calc R . .
C112 C 0.5165(5) 0.0463(2) 0.2494(3) 0.0619(17) Uani 1 1 d . . .
H11C H 0.4507 0.0681 0.2540 0.074 Uiso 1 1 calc R . .
H11D H 0.5432 0.0332 0.2913 0.074 Uiso 1 1 calc R . .
C113 C 0.4911(6) -0.0046(3) 0.2091(3) 0.094(3) Uani 1 1 d . . .
H11E H 0.4388 -0.0282 0.2280 0.141 Uiso 1 1 calc R . .
H11F H 0.5556 -0.0267 0.2050 0.141 Uiso 1 1 calc R . .
H11G H 0.4626 0.0080 0.1679 0.141 Uiso 1 1 calc R . .
N120 N 0.7650(3) 0.14622(14) 0.09703(17) 0.0301(9) Uani 1 1 d . . .
H120 H 0.7185 0.1358 0.0669 0.036 Uiso 1 1 calc R . .
C121 C 0.8499(4) 0.10573(18) 0.1155(2) 0.0393(12) Uani 1 1 d . A .
H12A H 0.8569 0.1022 0.1614 0.047 Uiso 1 1 calc R . .
H12B H 0.9177 0.1200 0.1019 0.047 Uiso 1 1 calc R . .
C122 C 0.8258(6) 0.0483(2) 0.0867(4) 0.081(2) Uani 1 1 d . . .
H12C H 0.8267 0.0535 0.0413 0.097 Uiso 0.683(11) 1 calc PR A 1
H12D H 0.8869 0.0237 0.0995 0.097 Uiso 0.683(11) 1 calc PR A 1
H12C H 0.7554 0.0366 0.0988 0.097 Uiso 0.317(11) 1 calc PR A 2
H12D H 0.8198 0.0533 0.0411 0.097 Uiso 0.317(11) 1 calc PR A 2
C123 C 0.7438(10) 0.0192(4) 0.0951(6) 0.105(5) Uani 0.683(11) 1 d P A 1
H12E H 0.7455 -0.0162 0.0713 0.157 Uiso 0.683(11) 1 calc PR A 1
H12F H 0.6807 0.0410 0.0810 0.157 Uiso 0.683(11) 1 calc PR A 1
H12G H 0.7419 0.0103 0.1394 0.157 Uiso 0.683(11) 1 calc PR A 1
C12' C 0.8961(15) 0.0024(8) 0.1005(9) 0.070(7) Uani 0.317(11) 1 d P A 2
H12J H 0.8558 -0.0330 0.1023 0.105 Uiso 0.317(11) 1 calc PR A 2
H12K H 0.9354 0.0090 0.1407 0.105 Uiso 0.317(11) 1 calc PR A 2
H12L H 0.9457 -0.0006 0.0680 0.105 Uiso 0.317(11) 1 calc PR A 2
N130 N 0.4706(3) 0.17420(17) 0.07988(17) 0.0375(10) Uani 1 1 d . . .
H130 H 0.5034 0.1636 0.0473 0.045 Uiso 1 1 calc R . .
C131 C 0.3718(4) 0.1446(3) 0.0892(3) 0.073(2) Uani 1 1 d . . .
H13A H 0.3760 0.1293 0.1320 0.088 Uiso 1 1 calc R . .
H13B H 0.3136 0.1727 0.0857 0.088 Uiso 1 1 calc R . .
C132 C 0.3453(5) 0.0985(3) 0.0464(3) 0.113(3) Uani 1 1 d . . .
H13C H 0.4079 0.0735 0.0459 0.135 Uiso 1 1 calc R . .
H13D H 0.3330 0.1150 0.0043 0.135 Uiso 1 1 calc R . .
C133 C 0.2540(6) 0.0628(4) 0.0577(4) 0.131(4) Uani 1 1 d . . .
H13E H 0.2447 0.0338 0.0252 0.197 Uiso 1 1 calc R . .
H13F H 0.1905 0.0865 0.0572 0.197 Uiso 1 1 calc R . .
H13G H 0.2659 0.0444 0.0983 0.197 Uiso 1 1 calc R . .
N140 N 0.6590(3) 0.23378(15) 0.30220(16) 0.0292(9) Uani 1 1 d . . .
H140 H 0.6548 0.2180 0.3389 0.035 Uiso 1 1 calc R . .
C141 C 0.6794(4) 0.29577(18) 0.2972(2) 0.0374(12) Uani 1 1 d . . .
H14A H 0.6935 0.3046 0.2538 0.045 Uiso 1 1 calc R . .
H14B H 0.6148 0.3166 0.3066 0.045 Uiso 1 1 calc R . .
C142 C 0.7691(4) 0.3166(2) 0.3390(3) 0.0551(15) Uani 1 1 d . . .
H14C H 0.8343 0.2962 0.3299 0.066 Uiso 1 1 calc R . .
H14D H 0.7552 0.3088 0.3827 0.066 Uiso 1 1 calc R . .
C143 C 0.7844(5) 0.3799(2) 0.3302(3) 0.073(2) Uani 1 1 d . . .
H14E H 0.8435 0.3931 0.3584 0.110 Uiso 1 1 calc R . .
H14F H 0.7199 0.4000 0.3394 0.110 Uiso 1 1 calc R . .
H14G H 0.7997 0.3875 0.2872 0.110 Uiso 1 1 calc R . .
N150 N 0.8506(3) 0.24621(14) 0.11293(17) 0.0275(9) Uani 1 1 d . . .
H150 H 0.8963 0.2313 0.0890 0.033 Uiso 1 1 calc R . .
C151 C 0.8720(4) 0.30342(17) 0.1364(2) 0.0332(11) Uani 1 1 d . . .
H15A H 0.9493 0.3076 0.1452 0.040 Uiso 1 1 calc R . .
H15B H 0.8391 0.3077 0.1762 0.040 Uiso 1 1 calc R . .
C152 C 0.8340(4) 0.35001(19) 0.0945(2) 0.0472(14) Uani 1 1 d . . .
H15C H 0.7567 0.3461 0.0856 0.057 Uiso 1 1 calc R . .
H15D H 0.8672 0.3462 0.0547 0.057 Uiso 1 1 calc R . .
C153 C 0.8578(4) 0.4088(2) 0.1210(3) 0.0616(17) Uani 1 1 d . . .
H15E H 0.8300 0.4376 0.0914 0.092 Uiso 1 1 calc R . .
H15F H 0.9344 0.4136 0.1285 0.092 Uiso 1 1 calc R . .
H15G H 0.8245 0.4131 0.1602 0.092 Uiso 1 1 calc R . .
N160 N 0.4471(3) 0.27717(16) 0.11388(18) 0.0375(10) Uani 1 1 d . . .
H160 H 0.3991 0.2762 0.0823 0.045 Uiso 1 1 calc R . .
C161 C 0.4476(4) 0.3270(2) 0.1548(3) 0.0564(17) Uani 1 1 d . . .
H16A H 0.4490 0.3139 0.1984 0.068 Uiso 1 1 calc R . .
H16B H 0.3813 0.3485 0.1455 0.068 Uiso 1 1 calc R . .
C162 C 0.5406(5) 0.3667(2) 0.1482(3) 0.0684(19) Uani 1 1 d . . .
H16C H 0.5361 0.3984 0.1780 0.082 Uiso 1 1 calc R . .
H16D H 0.6068 0.3457 0.1598 0.082 Uiso 1 1 calc R . .
C163 C 0.5466(4) 0.3907(2) 0.0846(3) 0.0523(15) Uani 1 1 d . . .
H16E H 0.6095 0.4148 0.0838 0.078 Uiso 1 1 calc R . .
H16F H 0.4834 0.4135 0.0735 0.078 Uiso 1 1 calc R . .
H16G H 0.5510 0.3597 0.0546 0.078 Uiso 1 1 calc R . .
P21 P 0.28427(8) 0.22643(5) 0.37314(5) 0.0219(3) Uani 1 1 d . . .
N21 N 0.2667(3) 0.21173(14) 0.29948(15) 0.0220(8) Uani 1 1 d . . .
P22 P 0.15548(8) 0.21118(4) 0.25600(5) 0.0201(2) Uani 1 1 d . . .
N22 N 0.0586(2) 0.20035(13) 0.29887(16) 0.0215(8) Uani 1 1 d . . .
P23 P 0.07626(8) 0.18244(4) 0.37156(5) 0.0208(2) Uani 1 1 d . . .
N23 N 0.1774(3) 0.21286(13) 0.40671(15) 0.0207(8) Uani 1 1 d . . .
N210 N 0.3898(3) 0.19197(14) 0.39775(16) 0.0254(8) Uani 1 1 d . . .
H210 H 0.4365 0.2104 0.4224 0.030 Uiso 1 1 calc R . .
C211 C 0.4147(4) 0.13273(18) 0.3827(2) 0.0328(11) Uani 1 1 d . . .
H21A H 0.4802 0.1323 0.3606 0.039 Uiso 1 1 calc R . .
H21B H 0.3571 0.1176 0.3539 0.039 Uiso 1 1 calc R . .
C212 C 0.4291(4) 0.0942(2) 0.4373(2) 0.0465(14) Uani 1 1 d . . .
H21C H 0.3615 0.0911 0.4571 0.056 Uiso 1 1 calc R . .
H21D H 0.4821 0.1108 0.4681 0.056 Uiso 1 1 calc R . .
C213 C 0.4648(5) 0.0354(2) 0.4194(3) 0.0573(16) Uani 1 1 d . . .
H21E H 0.4728 0.0114 0.4565 0.086 Uiso 1 1 calc R . .
H21F H 0.5327 0.0382 0.4008 0.086 Uiso 1 1 calc R . .
H21G H 0.4121 0.0187 0.3893 0.086 Uiso 1 1 calc R . .
N220 N 0.1697(3) 0.16385(14) 0.20233(16) 0.0263(8) Uani 1 1 d . . .
H220 H 0.1618 0.1739 0.1630 0.032 Uiso 1 1 calc R . .
C221 C 0.1955(4) 0.10447(18) 0.2185(2) 0.0340(11) Uani 1 1 d . . .
H22A H 0.2159 0.1020 0.2636 0.041 Uiso 1 1 calc R . .
H22B H 0.2571 0.0925 0.1962 0.041 Uiso 1 1 calc R . .
C222 C 0.1060(4) 0.0645(2) 0.2027(3) 0.0531(15) Uani 1 1 d . . .
H22C H 0.0862 0.0661 0.1575 0.064 Uiso 1 1 calc R . .
H22D H 0.0439 0.0764 0.2246 0.064 Uiso 1 1 calc R . .
C223 C 0.1366(6) 0.0033(2) 0.2214(3) 0.090(2) Uani 1 1 d . . .
H22E H 0.0767 -0.0220 0.2109 0.136 Uiso 1 1 calc R . .
H22F H 0.1558 0.0017 0.2662 0.136 Uiso 1 1 calc R . .
H22G H 0.1970 -0.0087 0.1989 0.136 Uiso 1 1 calc R . .
N230 N 0.0878(3) 0.11364(13) 0.37334(16) 0.0242(8) Uani 1 1 d . . .
H230 H 0.0798 0.0949 0.3381 0.029 Uiso 1 1 calc R . .
C231 C 0.1111(4) 0.08119(18) 0.4313(2) 0.0322(11) Uani 1 1 d . . .
H23A H 0.0446 0.0740 0.4511 0.039 Uiso 1 1 calc R . .
H23B H 0.1581 0.1038 0.4604 0.039 Uiso 1 1 calc R . .
C232 C 0.1638(4) 0.02495(18) 0.4182(2) 0.0415(13) Uani 1 1 d . . .
H23C H 0.1152 0.0018 0.3905 0.050 Uiso 1 1 calc R . .
H23D H 0.2282 0.0323 0.3964 0.050 Uiso 1 1 calc R . .
C233 C 0.1934(5) -0.0081(2) 0.4771(3) 0.0635(18) Uani 1 1 d . . .
H23E H 0.2278 -0.0437 0.4667 0.095 Uiso 1 1 calc R . .
H23F H 0.1296 -0.0165 0.4983 0.095 Uiso 1 1 calc R . .
H23G H 0.2420 0.0145 0.5046 0.095 Uiso 1 1 calc R . .
N240 N 0.3144(3) 0.29122(14) 0.39218(17) 0.0301(9) Uani 1 1 d . . .
H240 H 0.2683 0.3101 0.4127 0.036 Uiso 1 1 calc R . .
C241 C 0.4108(4) 0.3216(2) 0.3787(2) 0.0458(14) Uani 1 1 d . . .
H24A H 0.4068 0.3335 0.3346 0.055 Uiso 1 1 calc R . .
H24B H 0.4732 0.2968 0.3868 0.055 Uiso 1 1 calc R . .
C242 C 0.4204(5) 0.3762(2) 0.4232(5) 0.119(4) Uani 1 1 d . . .
H24C H 0.3615 0.4026 0.4116 0.143 Uiso 1 1 calc R . .
H24D H 0.4144 0.3642 0.4667 0.143 Uiso 1 1 calc R . .
C243 C 0.5170(8) 0.4047(3) 0.4189(5) 0.146(4) Uani 1 1 d . . .
H24E H 0.5215 0.4367 0.4480 0.219 Uiso 1 1 calc R . .
H24F H 0.5212 0.4189 0.3764 0.219 Uiso 1 1 calc R . .
H24G H 0.5755 0.3784 0.4292 0.219 Uiso 1 1 calc R . .
N250 N 0.1298(3) 0.26864(14) 0.21662(16) 0.0271(8) Uani 1 1 d . . .
H250 H 0.1255 0.2674 0.1758 0.033 Uiso 1 1 calc R . .
C251 C 0.1138(4) 0.32228(18) 0.2478(2) 0.0344(12) Uani 1 1 d . . .
H25A H 0.1148 0.3153 0.2931 0.041 Uiso 1 1 calc R . .
H25B H 0.0430 0.3371 0.2338 0.041 Uiso 1 1 calc R . .
C252 C 0.1953(4) 0.3669(2) 0.2362(2) 0.0423(13) Uani 1 1 d . . .
H25C H 0.2666 0.3499 0.2431 0.051 Uiso 1 1 calc R . .
H25D H 0.1902 0.3980 0.2666 0.051 Uiso 1 1 calc R . .
C253 C 0.1831(4) 0.3919(2) 0.1706(3) 0.0532(15) Uani 1 1 d . . .
H25E H 0.2392 0.4198 0.1657 0.080 Uiso 1 1 calc R . .
H25F H 0.1142 0.4105 0.1640 0.080 Uiso 1 1 calc R . .
H25G H 0.1882 0.3614 0.1400 0.080 Uiso 1 1 calc R . .
N260 N -0.0224(3) 0.20093(14) 0.41119(16) 0.0253(8) Uani 1 1 d . . .
H260 H -0.0147 0.2299 0.4368 0.030 Uiso 1 1 calc R . .
C261 C -0.1250(3) 0.17028(19) 0.4053(2) 0.0303(11) Uani 1 1 d . . .
H26A H -0.1123 0.1299 0.3954 0.036 Uiso 1 1 calc R . .
H26B H -0.1702 0.1868 0.3705 0.036 Uiso 1 1 calc R . .
C262 C -0.1820(3) 0.1737(2) 0.4637(2) 0.0341(11) Uani 1 1 d . . .
H26C H -0.1919 0.2140 0.4749 0.041 Uiso 1 1 calc R . .
H26D H -0.1388 0.1553 0.4982 0.041 Uiso 1 1 calc R . .
C263 C -0.2893(3) 0.1445(2) 0.4553(2) 0.0382(12) Uani 1 1 d . . .
H26E H -0.3249 0.1474 0.4939 0.057 Uiso 1 1 calc R . .
H26F H -0.2795 0.1045 0.4450 0.057 Uiso 1 1 calc R . .
H26G H -0.3325 0.1631 0.4216 0.057 Uiso 1 1 calc R . .
Cl1 Cl 0.84589(10) 0.03072(5) 0.30986(6) 0.0440(3) Uani 1 1 d . . .
O1 O 0.7528(3) 0.04286(17) 0.34329(19) 0.0693(12) Uani 1 1 d . . .
O2 O 0.8698(3) 0.08210(14) 0.27880(18) 0.0546(10) Uani 1 1 d . . .
O3 O 0.9278(4) 0.01579(16) 0.3538(2) 0.0945(17) Uani 1 1 d . . .
O4 O 0.8215(3) -0.01327(15) 0.26710(19) 0.0694(12) Uani 1 1 d . . .
Cl2 Cl 0.07116(10) 0.37738(5) 0.42717(6) 0.0416(3) Uani 1 1 d . . .
O5 O 0.0066(4) 0.33089(16) 0.4090(3) 0.0992(18) Uani 1 1 d . . .
O6 O 0.0103(3) 0.42684(15) 0.4320(2) 0.0755(13) Uani 1 1 d . . .
O7 O 0.1498(4) 0.38674(18) 0.3847(2) 0.0863(15) Uani 1 1 d . . .
O8 O 0.1253(4) 0.3640(2) 0.4842(2) 0.1017(18) Uani 1 1 d . . .
Cl3 Cl 0.60367(9) 0.26701(5) 0.53718(5) 0.0358(3) Uani 1 1 d . . .
O9 O 0.5152(3) 0.23167(17) 0.51886(17) 0.0631(11) Uani 1 1 d . . .
O10 O 0.6502(3) 0.28554(16) 0.48325(17) 0.0594(11) Uani 1 1 d . . .
O11 O 0.6786(3) 0.23522(14) 0.57655(16) 0.0496(9) Uani 1 1 d . . .
O12 O 0.5680(3) 0.31431(15) 0.57191(16) 0.0520(10) Uani 1 1 d . . .

loop_
_atom_site_aniso_label
_atom_site_aniso_U_11
_atom_site_aniso_U_22
_atom_site_aniso_U_33
_atom_site_aniso_U_23
_atom_site_aniso_U_13
_atom_site_aniso_U_12
Ag1 0.01479(17) 0.03346(19) 0.02242(18) 0.00246(15) -0.00127(13) -0.00059(14)
Ag2 0.01499(17) 0.03535(19) 0.01999(18) 0.00067(15) 0.00302(13) -0.00028(14)
Ag3 0.02525(19) 0.03324(19) 0.01864(18) -0.00529(15) 0.00374(14) -0.00300(15)
P11 0.0153(6) 0.0297(6) 0.0205(6) 0.0049(5) 0.0006(5) -0.0001(5)
N11 0.0143(18) 0.0268(19) 0.0200(19) 0.0030(16) 0.0002(15) 0.0001(15)
P12 0.0168(6) 0.0244(6) 0.0209(6) 0.0023(5) 0.0027(5) 0.0013(5)
N12 0.0176(18) 0.0268(18) 0.0198(19) 0.0075(16) 0.0033(15) 0.0034(15)
P13 0.0165(6) 0.0339(6) 0.0209(6) 0.0041(5) 0.0014(5) 0.0034(5)
N13 0.0151(18) 0.0314(19) 0.0189(19) 0.0037(16) 0.0043(15) 0.0020(15)
N110 0.033(2) 0.033(2) 0.020(2) 0.0037(17) 0.0002(17) -0.0039(17)
C111 0.037(3) 0.033(3) 0.041(3) 0.002(2) -0.005(2) 0.003(2)
C112 0.072(4) 0.056(4) 0.059(4) -0.013(3) 0.018(3) -0.029(3)
C113 0.117(6) 0.065(4) 0.103(6) -0.042(4) 0.027(5) -0.042(4)
N120 0.026(2) 0.029(2) 0.033(2) -0.0040(18) -0.0054(18) 0.0086(17)
C121 0.040(3) 0.033(3) 0.044(3) -0.001(2) -0.002(2) 0.014(2)
C122 0.090(6) 0.035(4) 0.112(6) -0.013(4) -0.018(5) 0.027(4)
C123 0.138(13) 0.045(6) 0.130(11) -0.004(7) 0.001(9) 0.003(7)
C12' 0.067(14) 0.063(13) 0.078(15) -0.038(11) -0.009(11) 0.030(11)
N130 0.027(2) 0.066(3) 0.020(2) -0.007(2) 0.0017(17) -0.012(2)
C131 0.037(3) 0.121(6) 0.062(4) -0.025(4) 0.009(3) -0.026(4)
C132 0.077(5) 0.180(8) 0.088(6) -0.089(6) 0.052(4) -0.098(5)
C133 0.120(7) 0.177(9) 0.098(7) -0.076(6) 0.028(6) -0.070(7)
N140 0.028(2) 0.040(2) 0.020(2) 0.0048(18) 0.0007(17) -0.0012(18)
C141 0.039(3) 0.039(3) 0.034(3) -0.009(2) 0.003(2) 0.002(2)
C142 0.052(4) 0.055(3) 0.056(4) 0.009(3) -0.016(3) -0.007(3)
C143 0.071(5) 0.047(4) 0.095(5) 0.003(4) -0.028(4) -0.010(3)
N150 0.022(2) 0.030(2) 0.031(2) 0.0025(17) 0.0085(17) 0.0006(16)
C151 0.032(3) 0.033(3) 0.034(3) 0.006(2) -0.001(2) -0.008(2)
C152 0.058(4) 0.036(3) 0.047(3) 0.004(3) 0.002(3) 0.005(3)
C153 0.059(4) 0.034(3) 0.089(5) 0.008(3) -0.011(3) -0.002(3)
N160 0.027(2) 0.051(2) 0.035(2) 0.010(2) 0.0016(18) 0.0178(19)
C161 0.065(4) 0.050(3) 0.057(4) 0.016(3) 0.029(3) 0.029(3)
C162 0.108(6) 0.046(3) 0.055(4) 0.003(3) 0.028(4) 0.015(4)
C163 0.055(4) 0.047(3) 0.056(4) 0.004(3) 0.008(3) 0.007(3)
P21 0.0171(6) 0.0290(6) 0.0198(6) -0.0025(5) 0.0021(5) -0.0032(5)
N21 0.0164(18) 0.0314(19) 0.0183(19) -0.0018(16) 0.0027(15) -0.0020(15)
P22 0.0159(6) 0.0255(6) 0.0189(6) -0.0002(5) 0.0017(5) -0.0005(5)
N22 0.0135(18) 0.0292(19) 0.022(2) -0.0011(16) -0.0003(15) -0.0008(15)
P23 0.0175(6) 0.0258(6) 0.0191(6) -0.0008(5) 0.0014(5) -0.0029(5)
N23 0.0167(18) 0.0300(19) 0.0156(18) -0.0040(16) 0.0029(15) -0.0043(15)
N210 0.0139(18) 0.036(2) 0.025(2) -0.0084(17) -0.0053(16) -0.0037(16)
C211 0.030(3) 0.036(3) 0.032(3) -0.003(2) -0.004(2) 0.001(2)
C212 0.058(4) 0.045(3) 0.034(3) 0.002(3) -0.009(3) 0.001(3)
C213 0.080(4) 0.049(3) 0.043(4) 0.011(3) 0.001(3) 0.021(3)
N220 0.029(2) 0.031(2) 0.018(2) -0.0003(16) 0.0022(16) 0.0034(17)
C221 0.037(3) 0.036(3) 0.029(3) -0.007(2) -0.001(2) 0.007(2)
C222 0.053(4) 0.044(3) 0.060(4) -0.003(3) -0.013(3) -0.002(3)
C223 0.123(6) 0.033(3) 0.107(6) 0.003(4) -0.043(5) -0.007(4)
N230 0.027(2) 0.0267(19) 0.0182(19) -0.0029(16) -0.0002(16) -0.0019(16)
C231 0.034(3) 0.036(3) 0.026(3) 0.007(2) -0.002(2) -0.003(2)
C232 0.046(3) 0.030(3) 0.047(3) 0.002(2) -0.014(3) -0.004(2)
C233 0.079(5) 0.038(3) 0.068(4) 0.016(3) -0.030(4) -0.002(3)
N240 0.026(2) 0.035(2) 0.029(2) -0.0056(18) 0.0054(17) -0.0076(17)
C241 0.034(3) 0.052(3) 0.051(4) 0.007(3) 0.001(3) -0.020(3)
C242 0.026(3) 0.044(4) 0.286(12) 0.034(5) -0.001(5) -0.023(3)
C243 0.161(10) 0.091(6) 0.179(11) 0.007(7) -0.041(8) -0.010(7)
N250 0.028(2) 0.031(2) 0.022(2) 0.0010(17) 0.0002(17) -0.0007(17)
C251 0.034(3) 0.036(3) 0.034(3) 0.000(2) 0.005(2) 0.000(2)
C252 0.042(3) 0.035(3) 0.050(3) 0.000(3) 0.005(3) -0.002(2)
C253 0.056(4) 0.048(3) 0.057(4) 0.010(3) 0.007(3) 0.005(3)
N260 0.021(2) 0.036(2) 0.020(2) -0.0064(17) 0.0049(16) -0.0045(16)
C261 0.019(2) 0.043(3) 0.029(3) 0.002(2) 0.001(2) -0.006(2)
C262 0.028(3) 0.042(3) 0.033(3) 0.004(2) 0.009(2) -0.002(2)
C263 0.027(3) 0.048(3) 0.039(3) 0.006(2) 0.006(2) -0.005(2)
Cl1 0.0439(8) 0.0300(7) 0.0551(9) 0.0008(6) -0.0162(7) -0.0053(6)
O1 0.065(3) 0.076(3) 0.069(3) 0.005(2) 0.021(2) -0.006(2)
O2 0.067(3) 0.038(2) 0.059(3) 0.0098(19) 0.007(2) -0.0100(18)
O3 0.086(3) 0.050(2) 0.135(4) 0.015(3) -0.070(3) -0.001(2)
O4 0.084(3) 0.047(2) 0.076(3) -0.024(2) -0.002(2) -0.006(2)
Cl2 0.0435(8) 0.0430(7) 0.0380(7) 0.0057(6) 0.0023(6) 0.0052(6)
O5 0.070(3) 0.047(2) 0.173(5) -0.027(3) -0.037(3) 0.000(2)
O6 0.079(3) 0.045(2) 0.106(4) -0.003(2) 0.031(3) 0.018(2)
O7 0.106(4) 0.090(3) 0.069(3) 0.014(3) 0.047(3) 0.020(3)
O8 0.086(3) 0.143(4) 0.068(3) 0.053(3) -0.043(3) -0.028(3)
Cl3 0.0287(6) 0.0484(7) 0.0311(7) -0.0022(6) 0.0080(5) -0.0015(6)
O9 0.051(2) 0.094(3) 0.044(2) -0.025(2) 0.0056(19) -0.034(2)
O10 0.051(2) 0.079(3) 0.052(2) 0.024(2) 0.023(2) 0.010(2)
O11 0.055(2) 0.057(2) 0.036(2) 0.0060(18) 0.0027(18) 0.0182(19)
O12 0.045(2) 0.060(2) 0.048(2) -0.0174(19) -0.0080(18) 0.0179(18)

loop_
_atom_type_symbol
_atom_type_description
_atom_type_scat_dispersion_real
_atom_type_scat_dispersion_imag
_atom_type_scat_source
C C 0.0033 0.0016 'International Tables Vol C Tables 4.2.6.8 and 6.1.1.4'
H H 0.0000 0.0000 'International Tables Vol C Tables 4.2.6.8 and 6.1.1.4'
N N 0.0061 0.0033 'International Tables Vol C Tables 4.2.6.8 and 6.1.1.4'
O O 0.0106 0.0060 'International Tables Vol C Tables 4.2.6.8 and 6.1.1.4'
P P 0.1023 0.0942 'International Tables Vol C Tables 4.2.6.8 and 6.1.1.4'
Cl Cl 0.1484 0.1585 'International Tables Vol C Tables 4.2.6.8 and 6.1.1.4'
Ag Ag -0.8971 1.1015 'International Tables Vol C Tables 4.2.6.8 and 6.1.1.4'

loop_
_geom_angle_atom_site_label_1
_geom_angle_atom_site_label_2
_geom_angle_atom_site_label_3
_geom_angle
_geom_angle_site_symmetry_1
_geom_angle_site_symmetry_3
_geom_angle_publ_flag
N22 Ag1 N11 174.64(12) 1_655 . ?
N13 Ag2 N21 177.10(13) . . ?
N12 Ag3 N23 177.17(12) 4_566 . ?
N110 P11 N13 107.03(18) . . ?
N110 P11 N11 116.83(18) . . ?
N13 P11 N11 110.98(17) . . ?
N110 P11 N140 102.75(19) . . ?
N13 P11 N140 112.91(18) . . ?
N11 P11 N140 106.21(18) . . ?
P12 N11 P11 124.0(2) . . ?
P12 N11 Ag1 115.79(17) . . ?
P11 N11 Ag1 119.06(18) . . ?
N150 P12 N11 106.04(18) . . ?
N150 P12 N120 107.67(18) . . ?
N11 P12 N120 112.15(18) . . ?
N150 P12 N12 111.03(17) . . ?
N11 P12 N12 111.74(17) . . ?
N120 P12 N12 108.16(18) . . ?
P12 N12 P13 123.0(2) . . ?
P12 N12 Ag3 112.38(16) . 4_665 ?
P13 N12 Ag3 120.97(18) . 4_665 ?
N160 P13 N130 104.7(2) . . ?
N160 P13 N13 105.42(19) . . ?
N130 P13 N13 114.41(19) . . ?
N160 P13 N12 114.07(18) . . ?
N130 P13 N12 107.34(19) . . ?
N13 P13 N12 110.93(18) . . ?
P13 N13 P11 128.3(2) . . ?
P13 N13 Ag2 119.14(18) . . ?
P11 N13 Ag2 112.49(17) . . ?
C111 N110 P11 120.6(3) . . ?
N110 C111 C112 113.5(4) . . ?
C111 C112 C113 113.3(5) . . ?
C121 N120 P12 125.6(3) . . ?
N120 C121 C122 110.4(4) . . ?
C123 C122 C12' 94.0(11) . . ?
C123 C122 C121 124.5(8) . . ?
C12' C122 C121 119.5(10) . . ?
C131 N130 P13 128.1(4) . . ?
C132 C131 N130 115.5(5) . . ?
C131 C132 C133 118.1(5) . . ?
C141 N140 P11 119.8(3) . . ?
C142 C141 N140 114.2(4) . . ?
C141 C142 C143 110.5(5) . . ?
C151 N150 P12 125.3(3) . . ?
N150 C151 C152 115.5(4) . . ?
C151 C152 C153 113.5(4) . . ?
C161 N160 P13 125.6(4) . . ?
N160 C161 C162 113.8(4) . . ?
C163 C162 C161 114.4(5) . . ?
N240 P21 N23 105.22(18) . . ?
N240 P21 N210 102.42(19) . . ?
N23 P21 N210 117.06(18) . . ?
N240 P21 N21 117.48(18) . . ?
N23 P21 N21 109.78(17) . . ?
N210 P21 N21 105.21(18) . . ?
P21 N21 P22 127.7(2) . . ?
P21 N21 Ag2 118.75(18) . . ?
P22 N21 Ag2 112.19(17) . . ?
N22 P22 N250 107.53(17) . . ?
N22 P22 N220 115.49(17) . . ?
N250 P22 N220 103.14(18) . . ?
N22 P22 N21 109.57(17) . . ?
N250 P22 N21 115.19(18) . . ?
N220 P22 N21 106.04(17) . . ?
P22 N22 P23 122.6(2) . . ?
P22 N22 Ag1 116.56(18) . 1_455 ?
P23 N22 Ag1 120.26(17) . 1_455 ?
N23 P23 N22 112.76(17) . . ?
N23 P23 N230 111.40(18) . . ?
N22 P23 N230 106.69(18) . . ?
N23 P23 N260 104.55(17) . . ?
N22 P23 N260 112.49(18) . . ?
N230 P23 N260 108.99(17) . . ?
P23 N23 P21 122.9(2) . . ?
P23 N23 Ag3 114.64(16) . . ?
P21 N23 Ag3 122.34(18) . . ?
C211 N210 P21 126.0(3) . . ?
N210 C211 C212 114.7(4) . . ?
C211 C212 C213 112.1(4) . . ?
C221 N220 P22 121.1(3) . . ?
N220 C221 C222 113.1(4) . . ?
C221 C222 C223 110.9(5) . . ?
C231 N230 P23 123.2(3) . . ?
N230 C231 C232 110.9(4) . . ?
C233 C232 C231 112.2(4) . . ?
C241 N240 P21 126.5(3) . . ?
N240 C241 C242 107.5(4) . . ?
C243 C242 C241 111.8(7) . . ?
C251 N250 P22 120.9(3) . . ?
N250 C251 C252 113.9(4) . . ?
C251 C252 C253 113.5(4) . . ?
C261 N260 P23 122.0(3) . . ?
N260 C261 C262 112.2(4) . . ?
C261 C262 C263 111.1(4) . . ?
O3 Cl1 O4 112.1(3) . . ?
O3 Cl1 O2 111.0(3) . . ?
O4 Cl1 O2 111.1(2) . . ?
O3 Cl1 O1 107.6(3) . . ?
O4 Cl1 O1 108.8(3) . . ?
O2 Cl1 O1 106.0(2) . . ?
O8 Cl2 O5 107.9(3) . . ?
O8 Cl2 O6 110.9(3) . . ?
O5 Cl2 O6 110.7(3) . . ?
O8 Cl2 O7 106.3(3) . . ?
O5 Cl2 O7 111.3(3) . . ?
O6 Cl2 O7 109.6(2) . . ?
O10 Cl3 O9 108.7(2) . . ?
O10 Cl3 O12 111.0(2) . . ?
O9 Cl3 O12 108.9(2) . . ?
O10 Cl3 O11 110.4(2) . . ?
O9 Cl3 O11 109.3(2) . . ?
O12 Cl3 O11 108.5(2) . . ?

loop_
_geom_bond_atom_site_label_1
_geom_bond_atom_site_label_2
_geom_bond_distance
_geom_bond_site_symmetry_2
_geom_bond_publ_flag
Ag1 N22 2.150(3) 1_655 ?
Ag1 N11 2.157(3) . ?
Ag2 N13 2.128(3) . ?
Ag2 N21 2.128(3) . ?
Ag3 N12 2.156(3) 4_566 ?
Ag3 N23 2.164(3) . ?
P11 N110 1.620(3) . ?
P11 N13 1.625(3) . ?
P11 N11 1.628(3) . ?
P11 N140 1.640(4) . ?
N11 P12 1.614(3) . ?
P12 N150 1.612(3) . ?
P12 N120 1.615(3) . ?
P12 N12 1.617(3) . ?
N12 P13 1.623(3) . ?
N12 Ag3 2.156(3) 4_665 ?
P13 N160 1.614(4) . ?
P13 N130 1.616(4) . ?
P13 N13 1.617(3) . ?
N110 C111 1.469(6) . ?
C111 C112 1.483(6) . ?
C112 C113 1.502(7) . ?
N120 C121 1.471(5) . ?
C121 C122 1.510(7) . ?
C122 C123 1.272(12) . ?
C122 C12' 1.418(17) . ?
N130 C131 1.462(6) . ?
C131 C132 1.449(8) . ?
C132 C133 1.467(8) . ?
N140 C141 1.488(5) . ?
C141 C142 1.482(7) . ?
C142 C143 1.517(7) . ?
N150 C151 1.457(5) . ?
C151 C152 1.479(6) . ?
C152 C153 1.520(6) . ?
N160 C161 1.467(6) . ?
C161 C162 1.521(8) . ?
C162 C163 1.493(7) . ?
P21 N240 1.618(3) . ?
P21 N23 1.618(3) . ?
P21 N210 1.621(3) . ?
P21 N21 1.626(3) . ?
N21 P22 1.636(3) . ?
P22 N22 1.615(3) . ?
P22 N250 1.618(3) . ?
P22 N220 1.627(3) . ?
N22 P23 1.624(3) . ?
N22 Ag1 2.150(3) 1_455 ?
P23 N23 1.609(3) . ?
P23 N230 1.627(3) . ?
P23 N260 1.629(3) . ?
N210 C211 1.472(5) . ?
C211 C212 1.487(6) . ?
C212 C213 1.516(6) . ?
N220 C221 1.472(5) . ?
C221 C222 1.495(6) . ?
C222 C223 1.540(7) . ?
N230 C231 1.476(5) . ?
C231 C232 1.520(6) . ?
C232 C233 1.513(7) . ?
N240 C241 1.466(5) . ?
C241 C242 1.604(9) . ?
C242 C243 1.407(10) . ?
N250 C251 1.453(5) . ?
C251 C252 1.509(6) . ?
C252 C253 1.530(7) . ?
N260 C261 1.487(5) . ?
C261 C262 1.503(6) . ?
C262 C263 1.523(6) . ?
Cl1 O3 1.398(4) . ?
Cl1 O4 1.406(4) . ?
Cl1 O2 1.427(3) . ?
Cl1 O1 1.459(4) . ?
Cl2 O8 1.401(4) . ?
Cl2 O5 1.406(4) . ?
Cl2 O6 1.406(4) . ?
Cl2 O7 1.423(4) . ?
Cl3 O10 1.414(3) . ?
Cl3 O9 1.429(3) . ?
Cl3 O12 1.435(3) . ?
Cl3 O11 1.437(3) . ?
